data_4348604
loop_
_publ_author_name
'Liu, Bo'
'Zhou, Hui-Fang'
'Hou, Lei'
'Wang, Jian-Ping'
'Wang, Yao-Yu'
'Zhu, Zhonghua'

_publ_section_title
;
 Structural Diversity of Cadmium(II) Coordination Polymers Induced by
 Tuning the Coordination Sites of Isomeric Ligands.
;
_journal_issue 17
_journal_name_full 'Inorganic chemistry'
_journal_page_first 8871
_journal_page_last 8880
_journal_paper_doi 10.1021/acs.inorgchem.6b01416
_journal_volume 55
_journal_year 2016
_chemical_formula_sum 'C15 H15 Cd0.5 N2 O4'
_chemical_formula_weight 343.49
_space_group_IT_number 178
_space_group_name_Hall 'P 61 2 (0 0 5)'
_space_group_name_H-M_alt 'P 61 2 2'
_symmetry_cell_setting hexagonal
_symmetry_space_group_name_H-M 'P 61 2 2'
_atom_sites_solution_hydrogens geom
_atom_sites_solution_primary direct
_atom_sites_solution_secondary difmap
_audit_creation_method SHELXL-97
_cell_angle_alpha 90.00
_cell_angle_beta 90.00
_cell_angle_gamma 120.00
_cell_formula_units_Z 12
_cell_length_a 18.6345(19)
_cell_length_b 18.6345(19)
_cell_length_c 21.563(4)
_cell_measurement_reflns_used 4397
_cell_measurement_temperature 296(2)
_cell_measurement_theta_max 18.03
_cell_measurement_theta_min 2.38
_cell_volume 6484.5(15)
_computing_structure_refinement 'SHELXL-97 (Sheldrick, 1997)'
_computing_structure_solution 'SHELXS-97 (Sheldrick, 1990)'
_diffrn_ambient_temperature 296(2)
_diffrn_measured_fraction_theta_full 0.996
_diffrn_measured_fraction_theta_max 0.996
_diffrn_measurement_device_type 'Bruker SMART CCD area-detector'
_diffrn_radiation_monochromator graphite
_diffrn_radiation_source 'fine-focus sealed tube'
_diffrn_radiation_type MoK\a
_diffrn_radiation_wavelength 0.71073
_diffrn_reflns_av_R_equivalents 0.0852
_diffrn_reflns_av_sigmaI/netI 0.0537
_diffrn_reflns_limit_h_max 22
_diffrn_reflns_limit_h_min -22
_diffrn_reflns_limit_k_max 22
_diffrn_reflns_limit_k_min -22
_diffrn_reflns_limit_l_max 17
_diffrn_reflns_limit_l_min -26
_diffrn_reflns_number 34778
_diffrn_reflns_theta_full 26.00
_diffrn_reflns_theta_max 26.00
_diffrn_reflns_theta_min 1.58
_exptl_absorpt_coefficient_mu 0.544
_exptl_absorpt_correction_T_max 0.9476
_exptl_absorpt_correction_T_min 0.9277
_exptl_absorpt_correction_type multi-scan
_exptl_absorpt_process_details sadabs
_exptl_crystal_colour colorless
_exptl_crystal_density_diffrn 1.056
_exptl_crystal_density_method 'not measured'
_exptl_crystal_description block
_exptl_crystal_F_000 2100
_exptl_crystal_size_max 0.14
_exptl_crystal_size_mid 0.13
_exptl_crystal_size_min 0.10
_platon_squeeze_details
;
;
_refine_diff_density_max 1.248
_refine_diff_density_min -0.661
_refine_diff_density_rms 0.095
_refine_ls_abs_structure_details 'Flack H D (1983), Acta Cryst. A39, 876-881'
_refine_ls_abs_structure_Flack 0.09(8)
_refine_ls_extinction_method none
_refine_ls_goodness_of_fit_ref 0.987
_refine_ls_hydrogen_treatment constr
_refine_ls_matrix_type full
_refine_ls_number_parameters 178
_refine_ls_number_reflns 4245
_refine_ls_number_restraints 45
_refine_ls_restrained_S_all 1.016
_refine_ls_R_factor_all 0.0979
_refine_ls_R_factor_gt 0.0725
_refine_ls_shift/su_max 0.000
_refine_ls_shift/su_mean 0.000
_refine_ls_structure_factor_coef Fsqd
_refine_ls_weighting_details 'calc w=1/[\s^2^(Fo^2^)+(0.1410P)^2^+0.0000P] where P=(Fo^2^+2Fc^2^)/3'
_refine_ls_weighting_scheme calc
_refine_ls_wR_factor_gt 0.1957
_refine_ls_wR_factor_ref 0.2117
_reflns_number_gt 2883
_reflns_number_total 4245
_reflns_threshold_expression >2sigma(I)
_cod_data_source_file ic6b01416_si_002.cif
_cod_data_source_block 2
_cod_depositor_comments
;
The following automatic conversions were performed:

data item '_symmetry_cell_setting' value 'Hexagonal' was changed to
'hexagonal' in accordance with the
/home/saulius/struct/COD-crude-data/automatic-downloads/DataCite-retrospective/ACS/depositions/lib/dictionaries/cif_core.dic
dictionary named 'cif_core.dic' version 2.4.2 last updated on
2011-04-26.

Automatic conversion script
Id: cif_fix_values 6909 2019-04-08 15:41:33Z antanas 
;
_cod_original_cell_volume 6484.5(16)
_cod_original_sg_symbol_H-M 'P6(1)22 '
_cod_original_formula_sum 'C15 H15 Cd0.50 N2 O4'
_cod_database_code 4348604

loop_
_symmetry_equiv_pos_as_xyz
'x, y, z'
'-y, x-y, z+1/3'
'-x+y, -x, z+2/3'
'-x, -y, z+1/2'
'y, -x+y, z+5/6'
'x-y, x, z+1/6'
'y, x, -z+1/3'
'x-y, -y, -z'
'-x, -x+y, -z+2/3'
'-y, -x, -z+5/6'
'-x+y, y, -z+1/2'
'x, x-y, -z+1/6'

loop_
_atom_site_label
_atom_site_type_symbol
_atom_site_fract_x
_atom_site_fract_y
_atom_site_fract_z
_atom_site_U_iso_or_equiv
_atom_site_adp_type
_atom_site_occupancy
_atom_site_symmetry_multiplicity
_atom_site_calc_flag
_atom_site_refinement_flags
Cd1 Cd 0.77262(2) 0.54524(5) 0.2500 0.0698(3) Uani 1 2 d S
O1 O 0.7629(5) 0.6439(6) 0.3038(2) 0.118(2) Uani 1 1 d U
C1 C 0.7039(7) 0.6000(9) 0.3420(4) 0.099(3) Uani 1 1 d U
O2 O 0.6646(6) 0.5269(6) 0.3397(3) 0.121(3) Uani 1 1 d U
C2 C 0.6873(3) 0.6499(4) 0.3902(2) 0.098(3) Uani 1 1 d G
C3 C 0.6249(3) 0.6098(3) 0.43399(18) 0.087(2) Uani 1 1 d G
H3 H 0.5937 0.5523 0.4345 0.105 Uiso 1 1 calc R
C4 C 0.6091(2) 0.6558(3) 0.47702(16) 0.128(4) Uani 1 1 d GU
N1 N 0.6557(4) 0.7418(3) 0.4763(3) 0.161(4) Uani 1 1 d GU
C5 C 0.7182(4) 0.7819(3) 0.4325(3) 0.164(5) Uani 1 1 d GU
H5 H 0.7494 0.8394 0.4321 0.196 Uiso 1 1 calc R
C6 C 0.7339(3) 0.7359(4) 0.3895(2) 0.140(5) Uani 1 1 d G
H6 H 0.7757 0.7627 0.3602 0.168 Uiso 1 1 calc R
C10 C 0.4191(3) 0.5426(4) 0.6161(2) 0.0659(17) Uani 1 1 d G
C8 C 0.5012(3) 0.5298(3) 0.5374(2) 0.089(3) Uani 1 1 d G
H8 H 0.5134 0.4952 0.5143 0.107 Uiso 1 1 calc R
C7 C 0.5436(5) 0.6167(6) 0.5245(3) 0.080(2) Uani 1 1 d .
C11 C 0.4566(6) 0.6286(6) 0.6014(4) 0.088(2) Uani 1 1 d .
H11 H 0.4399 0.6619 0.6215 0.106 Uiso 1 1 calc R
C12 C 0.5193(7) 0.6622(6) 0.5559(4) 0.098(3) Uani 1 1 d .
H12 H 0.5447 0.7186 0.5475 0.118 Uiso 1 1 calc R
O4 O 0.3147(4) 0.4323(4) 0.6720(3) 0.0944(18) Uani 1 1 d .
C13 C 0.3536(4) 0.5083(6) 0.6638(3) 0.068(2) Uani 1 1 d .
C9 C 0.4442(4) 0.4978(5) 0.5821(4) 0.076(2) Uani 1 1 d .
H9 H 0.4203 0.4415 0.5905 0.092 Uiso 1 1 calc R
O3 O 0.3367(3) 0.5552(3) 0.6926(2) 0.0739(14) Uani 1 1 d .
N2 N 0.2756(13) 0.5323(12) 0.4789(11) 0.367(11) Uani 1 1 d DU
H2A H 0.2882 0.5258 0.5180 0.440 Uiso 1 1 calc R
H2B H 0.3230 0.5575 0.4569 0.440 Uiso 1 1 calc R
C14 C 0.2381(11) 0.5832(10) 0.4791(12) 0.225(7) Uani 1 1 d DU
H14A H 0.1799 0.5495 0.4706 0.338 Uiso 1 1 calc R
H14B H 0.2635 0.6252 0.4478 0.338 Uiso 1 1 calc R
H14C H 0.2457 0.6089 0.5190 0.338 Uiso 1 1 calc R
C15 C 0.221(2) 0.4522(14) 0.4522(16) 0.476(18) Uani 1 1 d DU
H15A H 0.2460 0.4184 0.4539 0.714 Uiso 1 1 calc R
H15B H 0.2094 0.4589 0.4097 0.714 Uiso 1 1 calc R
H15C H 0.1695 0.4259 0.4751 0.714 Uiso 1 1 calc R

loop_
_atom_site_aniso_label
_atom_site_aniso_U_11
_atom_site_aniso_U_22
_atom_site_aniso_U_33
_atom_site_aniso_U_23
_atom_site_aniso_U_13
_atom_site_aniso_U_12
Cd1 0.0716(4) 0.0839(6) 0.0579(4) 0.000 -0.0154(3) 0.0419(3)
O1 0.119(5) 0.217(7) 0.067(3) -0.010(4) 0.018(3) 0.120(5)
C1 0.122(6) 0.201(8) 0.040(3) -0.010(5) 0.007(4) 0.129(6)
O2 0.187(7) 0.174(7) 0.048(3) -0.007(4) 0.015(4) 0.125(7)
C2 0.105(7) 0.146(9) 0.056(4) 0.000(5) 0.036(4) 0.071(7)
C3 0.093(6) 0.123(7) 0.070(5) -0.004(5) 0.024(4) 0.072(5)
C4 0.141(7) 0.096(6) 0.123(6) -0.016(5) 0.076(6) 0.040(5)
N1 0.172(7) 0.133(6) 0.137(6) -0.020(5) 0.068(5) 0.046(5)
C5 0.156(9) 0.152(8) 0.149(8) 0.000(7) 0.048(7) 0.052(7)
C6 0.142(10) 0.160(11) 0.113(8) 0.013(8) 0.085(8) 0.072(9)
C10 0.072(4) 0.082(5) 0.054(3) 0.001(3) 0.013(3) 0.046(4)
C8 0.107(7) 0.107(7) 0.073(5) -0.013(5) 0.019(5) 0.068(6)
C7 0.095(6) 0.098(6) 0.070(4) -0.004(4) 0.022(4) 0.064(5)
C11 0.106(6) 0.108(6) 0.075(5) 0.003(4) 0.033(5) 0.072(6)
C12 0.141(8) 0.084(5) 0.076(5) 0.003(4) 0.046(5) 0.061(6)
O4 0.094(4) 0.093(4) 0.092(4) 0.013(3) 0.039(3) 0.044(4)
C13 0.061(4) 0.108(7) 0.048(4) 0.014(4) 0.014(3) 0.051(5)
C9 0.079(5) 0.083(5) 0.077(5) 0.001(4) 0.030(4) 0.047(4)
O3 0.075(3) 0.095(4) 0.061(3) 0.010(3) 0.020(3) 0.049(3)
N2 0.297(18) 0.257(18) 0.420(19) 0.113(19) 0.087(18) 0.043(15)
C14 0.186(13) 0.167(13) 0.379(19) 0.075(14) 0.115(14) 0.130(11)
C15 0.36(3) 0.35(3) 0.47(2) 0.09(3) 0.09(2) -0.01(2)

loop_
_atom_type_symbol
_atom_type_description
_atom_type_scat_dispersion_real
_atom_type_scat_dispersion_imag
_atom_type_scat_source
C C 0.0033 0.0016 'International Tables Vol C Tables 4.2.6.8 and 6.1.1.4'
H H 0.0000 0.0000 'International Tables Vol C Tables 4.2.6.8 and 6.1.1.4'
N N 0.0061 0.0033 'International Tables Vol C Tables 4.2.6.8 and 6.1.1.4'
O O 0.0106 0.0060 'International Tables Vol C Tables 4.2.6.8 and 6.1.1.4'
Cd Cd -0.8075 1.2024 'International Tables Vol C Tables 4.2.6.8 and 6.1.1.4'

loop_
_geom_angle_atom_site_label_1
_geom_angle_atom_site_label_2
_geom_angle_atom_site_label_3
_geom_angle
_geom_angle_site_symmetry_1
_geom_angle_site_symmetry_3
O1 Cd1 O1 90.3(4) . 11_655
O1 Cd1 O3 122.4(2) . 4_664
O1 Cd1 O3 116.8(2) 11_655 4_664
O1 Cd1 O3 116.8(2) . 8_666
O1 Cd1 O3 122.4(2) 11_655 8_666
O3 Cd1 O3 91.3(3) 4_664 8_666
O1 Cd1 O4 83.5(2) . 4_664
O1 Cd1 O4 84.9(2) 11_655 4_664
O3 Cd1 O4 52.9(2) 4_664 4_664
O3 Cd1 O4 143.6(2) 8_666 4_664
O1 Cd1 O4 84.9(2) . 8_666
O1 Cd1 O4 83.5(2) 11_655 8_666
O3 Cd1 O4 143.6(2) 4_664 8_666
O3 Cd1 O4 52.9(2) 8_666 8_666
O4 Cd1 O4 163.4(3) 4_664 8_666
C1 O1 Cd1 101.7(8) . .
O2 C1 O1 123.1(9) . .
O2 C1 C2 122.2(10) . .
O1 C1 C2 114.7(11) . .
C3 C2 C6 120.0 . .
C3 C2 C1 120.4(6) . .
C6 C2 C1 119.6(6) . .
C4 C3 C2 120.0 . .
C4 C3 H3 120.0 . .
C2 C3 H3 120.0 . .
C3 C4 N1 120.0 . .
C3 C4 C7 122.4(4) . .
N1 C4 C7 117.6(4) . .
C4 N1 C5 120.0 . .
N1 C5 C6 120.0 . .
N1 C5 H5 120.0 . .
C6 C5 H5 120.0 . .
C5 C6 C2 120.0 . .
C5 C6 H6 120.0 . .
C2 C6 H6 120.0 . .
C9 C10 C11 116.5(5) . .
C9 C10 C13 125.1(7) . .
C11 C10 C13 118.4(6) . .
C9 C8 C7 120.9(5) . .
C9 C8 H8 119.5 . .
C7 C8 H8 119.5 . .
C12 C7 C8 116.8(7) . .
C12 C7 C4 120.0(8) . .
C8 C7 C4 123.2(5) . .
C12 C11 C10 119.0(7) . .
C12 C11 H11 120.5 . .
C10 C11 H11 120.5 . .
C7 C12 C11 122.9(9) . .
C7 C12 H12 118.6 . .
C11 C12 H12 118.6 . .
C13 O4 Cd1 87.7(5) . 4_665
O3 C13 O4 121.9(6) . .
O3 C13 C10 119.5(8) . .
O4 C13 C10 118.5(7) . .
C8 C9 C10 123.8(7) . .
C8 C9 H9 118.1 . .
C10 C9 H9 118.1 . .
C13 O3 Cd1 97.4(5) . 4_665
C14 N2 C15 110.8(15) . .
C14 N2 H2A 109.5 . .
C15 N2 H2A 109.5 . .
C14 N2 H2B 109.5 . .
C15 N2 H2B 109.5 . .
H2A N2 H2B 108.1 . .
N2 C14 H14A 109.5 . .
N2 C14 H14B 109.5 . .
H14A C14 H14B 109.5 . .
N2 C14 H14C 109.5 . .
H14A C14 H14C 109.5 . .
H14B C14 H14C 109.5 . .
N2 C15 H15A 109.5 . .
N2 C15 H15B 109.5 . .
H15A C15 H15B 109.5 . .
N2 C15 H15C 109.5 . .
H15A C15 H15C 109.5 . .
H15B C15 H15C 109.5 . .

loop_
_geom_bond_atom_site_label_1
_geom_bond_atom_site_label_2
_geom_bond_distance
_geom_bond_site_symmetry_2
Cd1 O1 2.258(7) .
Cd1 O1 2.258(7) 11_655
Cd1 O3 2.318(5) 4_664
Cd1 O3 2.318(5) 8_666
Cd1 O4 2.518(6) 4_664
Cd1 O4 2.518(6) 8_666
O1 C1 1.287(13) .
C1 O2 1.182(14) .
C1 C2 1.526(10) .
C2 C3 1.3900 .
C2 C6 1.3900 .
C3 C4 1.3900 .
C3 H3 0.9300 .
C4 N1 1.3900 .
C4 C7 1.475(8) .
N1 C5 1.3900 .
C5 C6 1.3900 .
C5 H5 0.9300 .
C6 H6 0.9300 .
C10 C9 1.357(8) .
C10 C11 1.426(10) .
C10 C13 1.477(7) .
C8 C9 1.334(8) .
C8 C7 1.430(10) .
C8 H8 0.9300 .
C7 C12 1.329(11) .
C11 C12 1.411(11) .
C11 H11 0.9300 .
C12 H12 0.9300 .
O4 C13 1.240(10) .
O4 Cd1 2.518(6) 4_665
C13 O3 1.233(9) .
C9 H9 0.9300 .
O3 Cd1 2.318(5) 4_665
N2 C14 1.431(10) .
N2 C15 1.443(10) .
N2 H2A 0.9000 .
N2 H2B 0.9000 .
C14 H14A 0.9600 .
C14 H14B 0.9600 .
C14 H14C 0.9600 .
C15 H15A 0.9600 .
C15 H15B 0.9600 .
C15 H15C 0.9600 .

loop_
_platon_squeeze_void_nr
_platon_squeeze_void_average_x
_platon_squeeze_void_average_y
_platon_squeeze_void_average_z
_platon_squeeze_void_volume
_platon_squeeze_void_count_electrons
_platon_squeeze_void_content
1 0.000 0.000 -0.002 2167 383 ' '
